data_7043007
loop_
_publ_author_name
'Werl\'e, C'
'DOHM, Sebastian'
'Bailly, Corinne'
'Karmazin, Lydia'
'Ricard, Louis'
'Sieffert, Nicolas'
'pfeffer, michel'
'Hansen, Andreas'
'Grimme, Stefan'
'Djukic, Jean-Pierre'

_publ_section_title
;
 Trans-Cis C-Pd-C Rearrangement in Hemichelates
;
_journal_name_full 'Dalton Trans.'
_journal_paper_doi 10.1039/C7DT00872D
_journal_year 2017
_chemical_formula_moiety 'C16 H10 Cr O3'
_chemical_formula_sum 'C16 H10 Cr O3'
_chemical_formula_weight 302.24
_chemical_name_systematic (hapto6-fluorene)tricarbonylchromium
_chemical_properties_physical
', Air-sensitive,Moisture-sensitive,Heat-sensitive,Oxygen-sensitive,Light-sensitive,Photo-sensitive'
_space_group_crystal_system orthorhombic
_space_group_IT_number 19
_space_group_name_Hall 'P 2ac 2ab'
_space_group_name_H-M_alt 'P 21 21 21'
_symmetry_space_group_name_Hall 'P 2ac 2ab'
_symmetry_space_group_name_H-M 'P 21 21 21'
_atom_sites_solution_hydrogens difmap
_audit_creation_method SHELXL-2013
_audit_update_record
;
2016-12-15 deposited with the CCDC.
2017-05-17 downloaded from the CCDC.
;
_cell_angle_alpha 90
_cell_angle_beta 90
_cell_angle_gamma 90
_cell_formula_units_Z 4
_cell_length_a 8.291(1)
_cell_length_b 10.275(1)
_cell_length_c 15.137(1)
_cell_measurement_reflns_used 2077
_cell_measurement_temperature 150.0(1)
_cell_measurement_theta_max 30.034
_cell_measurement_theta_min 0.998
_cell_volume 1289.5(2)
_computing_cell_refinement 'DENZO (Otwinowski & Minor, 1997) & COLLECT'
_computing_data_collection 'COLLECT (Hooft, R.W.W., 1998)'
_computing_data_reduction 'DENZO & COLLECT'
_computing_molecular_graphics 'PLATON (Spek, 2009)'
_computing_structure_refinement 'SHELXL-2013 (Sheldrick, 2013)'
_computing_structure_solution 'SIR97 (Altomare et al., 1999)'
_diffrn_ambient_temperature 150.0(1)
_diffrn_measured_fraction_theta_full 0.996
_diffrn_measured_fraction_theta_max 0.995
_diffrn_measurement_device_type 'Kappa APEX II'
_diffrn_measurement_method 'phi and omega scans'
_diffrn_radiation_type MoK\a
_diffrn_radiation_wavelength 0.71069
_diffrn_reflns_av_R_equivalents 0.0380
_diffrn_reflns_av_unetI/netI 0.0362
_diffrn_reflns_Laue_measured_fraction_full 0.996
_diffrn_reflns_Laue_measured_fraction_max 0.995
_diffrn_reflns_limit_h_max 11
_diffrn_reflns_limit_h_min -11
_diffrn_reflns_limit_k_max 14
_diffrn_reflns_limit_k_min -14
_diffrn_reflns_limit_l_max 17
_diffrn_reflns_limit_l_min -21
_diffrn_reflns_number 10021
_diffrn_reflns_point_group_measured_fraction_full 0.994
_diffrn_reflns_point_group_measured_fraction_max 0.987
_diffrn_reflns_theta_full 25.240
_diffrn_reflns_theta_max 30.068
_diffrn_reflns_theta_min 2.801
_exptl_absorpt_coefficient_mu 0.890
_exptl_absorpt_correction_T_max 1.098
_exptl_absorpt_correction_T_min 0.935
_exptl_absorpt_correction_type multi-scan
_exptl_absorpt_process_details DENZO/SCALEPACK
_exptl_crystal_colour 'lemon yellow'
_exptl_crystal_density_diffrn 1.557
_exptl_crystal_description block
_exptl_crystal_F_000 616
_exptl_crystal_size_max 0.200
_exptl_crystal_size_mid 0.160
_exptl_crystal_size_min 0.160
_refine_diff_density_max 0.391
_refine_diff_density_min -0.280
_refine_diff_density_rms 0.061
_refine_ls_abs_structure_details
;
 Flack x determined using 1413 quotients [(I+)-(I-)]/[(I+)+(I-)]
 (Parsons and Flack (2004), Acta Cryst. A60, s61).
;
_refine_ls_abs_structure_Flack 0.073(16)
_refine_ls_extinction_method none
_refine_ls_goodness_of_fit_ref 1.037
_refine_ls_hydrogen_treatment refxyz
_refine_ls_matrix_type full
_refine_ls_number_parameters 211
_refine_ls_number_reflns 3750
_refine_ls_number_restraints 0
_refine_ls_restrained_S_all 1.037
_refine_ls_R_factor_all 0.0430
_refine_ls_R_factor_gt 0.0387
_refine_ls_shift/su_max 0.000
_refine_ls_shift/su_mean 0.000
_refine_ls_structure_factor_coef Fsqd
_refine_ls_weighting_details 'w=1/[\s^2^(Fo^2^)+(0.0347P)^2^+1.1811P] where P=(Fo^2^+2Fc^2^)/3'
_refine_ls_weighting_scheme calc
_refine_ls_wR_factor_gt 0.0906
_refine_ls_wR_factor_ref 0.0946
_reflns_Friedel_coverage 0.734
_reflns_Friedel_fraction_full 0.991
_reflns_Friedel_fraction_max 0.977
_reflns_number_gt 3523
_reflns_number_total 3750
_reflns_threshold_expression 'I > 2\s(I)'
_cod_data_source_file c7dt00872d2.cif
_cod_data_source_block 1
_cod_database_code 7043007
_shelx_space_group_comment
;
The symmetry employed for this shelxl refinement is uniquely defined
by the following loop, which should always be used as a source of
symmetry information in preference to the above space-group names.
They are only intended as comments.
;
_shelx_estimated_absorpt_t_min 0.842
_shelx_estimated_absorpt_t_max 0.871
_shelxl_version_number 2013-4

loop_
_space_group_symop_operation_xyz
'x, y, z'
'-x+1/2, -y, z+1/2'
'x+1/2, -y+1/2, -z'
'-x, y+1/2, -z+1/2'

loop_
_atom_site_label
_atom_site_type_symbol
_atom_site_fract_x
_atom_site_fract_y
_atom_site_fract_z
_atom_site_U_iso_or_equiv
_atom_site_adp_type
_atom_site_occupancy
_atom_site_site_symmetry_order
_atom_site_calc_flag
_atom_site_refinement_flags_adp
Cr1 Cr 0.31773(6) 0.65221(5) 0.13702(3) 0.02057(12) Uani 1 1 d .
O1 O 0.6523(3) 0.5427(3) 0.1443(2) 0.0424(7) Uani 1 1 d .
O2 O 0.4525(4) 0.9151(3) 0.0963(2) 0.0379(6) Uani 1 1 d .
O3 O 0.3203(4) 0.6063(3) -0.05815(16) 0.0394(6) Uani 1 1 d .
C1 C 0.2963(4) 0.3553(3) 0.2357(2) 0.0260(6) Uani 1 1 d .
H1A H 0.417(5) 0.340(4) 0.226(3) 0.031 Uiso 1 1 d U
H1B H 0.272(5) 0.320(4) 0.293(3) 0.031 Uiso 1 1 d U
C2 C 0.2374(4) 0.4943(3) 0.2286(2) 0.0261(6) Uani 1 1 d .
C3 C 0.2812(4) 0.6032(4) 0.2795(2) 0.0303(7) Uani 1 1 d .
H3 H 0.364(6) 0.595(4) 0.321(3) 0.036 Uiso 1 1 d U
C4 C 0.2083(5) 0.7225(3) 0.2618(2) 0.0308(7) Uani 1 1 d .
H4 H 0.239(6) 0.798(4) 0.293(3) 0.037 Uiso 1 1 d U
C5 C 0.0934(4) 0.7358(4) 0.1928(2) 0.0292(7) Uani 1 1 d .
H5 H 0.047(6) 0.816(4) 0.176(3) 0.035 Uiso 1 1 d U
C6 C 0.0516(4) 0.6274(3) 0.1409(3) 0.0282(7) Uani 1 1 d .
H6 H -0.017(5) 0.630(4) 0.090(3) 0.034 Uiso 1 1 d U
C7 C 0.1230(4) 0.5050(3) 0.1605(2) 0.0263(6) Uani 1 1 d .
C8 C 0.1022(4) 0.3758(3) 0.1190(2) 0.0254(6) Uani 1 1 d .
C9 C 0.0042(5) 0.3365(4) 0.0501(2) 0.0321(7) Uani 1 1 d .
H9 H -0.071(6) 0.400(4) 0.021(3) 0.039 Uiso 1 1 d U
C10 C 0.0082(5) 0.2059(4) 0.0260(3) 0.0368(8) Uani 1 1 d .
H10 H -0.061(6) 0.170(5) -0.022(3) 0.044 Uiso 1 1 d U
C11 C 0.1092(5) 0.1181(4) 0.0695(3) 0.0363(8) Uani 1 1 d .
H11 H 0.114(6) 0.029(5) 0.050(3) 0.044 Uiso 1 1 d U
C12 C 0.2066(4) 0.1581(3) 0.1386(2) 0.0316(6) Uani 1 1 d .
H12 H 0.273(5) 0.105(4) 0.171(3) 0.038 Uiso 1 1 d U
C13 C 0.2034(4) 0.2884(3) 0.1634(2) 0.0269(6) Uani 1 1 d .
C14 C 0.5236(4) 0.5856(3) 0.1410(2) 0.0267(6) Uani 1 1 d .
C15 C 0.4011(4) 0.8136(3) 0.1130(2) 0.0267(7) Uani 1 1 d .
C16 C 0.3173(5) 0.6226(3) 0.0172(2) 0.0255(6) Uani 1 1 d .

loop_
_atom_site_aniso_label
_atom_site_aniso_U_11
_atom_site_aniso_U_22
_atom_site_aniso_U_33
_atom_site_aniso_U_23
_atom_site_aniso_U_13
_atom_site_aniso_U_12
Cr1 0.0190(2) 0.0234(2) 0.0194(2) -0.00109(19) 0.0005(2) 0.0007(2)
O1 0.0267(13) 0.0495(15) 0.0510(17) -0.0041(14) -0.0033(13) 0.0088(11)
O2 0.0393(15) 0.0272(13) 0.0471(17) 0.0039(11) 0.0012(13) -0.0029(11)
O3 0.0385(14) 0.0568(16) 0.0227(11) -0.0034(11) -0.0012(13) 0.0007(15)
C1 0.0276(16) 0.0286(14) 0.0217(13) 0.0025(12) -0.0022(12) 0.0017(14)
C2 0.0258(15) 0.0305(15) 0.0220(15) 0.0016(12) 0.0049(12) 0.0019(12)
C3 0.0293(18) 0.0383(17) 0.0234(15) 0.0004(13) 0.0009(13) 0.0017(14)
C4 0.0311(19) 0.0318(16) 0.0294(16) -0.0058(13) 0.0088(14) 0.0004(14)
C5 0.0251(16) 0.0294(16) 0.0331(18) 0.0023(14) 0.0063(14) 0.0050(13)
C6 0.0190(13) 0.0385(18) 0.0269(15) 0.0016(15) 0.0016(14) -0.0005(12)
C7 0.0233(14) 0.0313(16) 0.0243(15) 0.0004(12) 0.0067(12) -0.0034(12)
C8 0.0237(15) 0.0296(16) 0.0229(15) 0.0036(11) 0.0014(12) -0.0015(11)
C9 0.0318(17) 0.0361(18) 0.0284(16) 0.0040(15) -0.0056(13) -0.0047(16)
C10 0.038(2) 0.0389(19) 0.0336(19) -0.0015(16) -0.0046(17) -0.0096(16)
C11 0.040(2) 0.0318(18) 0.037(2) -0.0035(15) -0.0007(17) -0.0044(15)
C12 0.0320(16) 0.0319(15) 0.0310(15) -0.0001(16) 0.0020(15) 0.0015(14)
C13 0.0232(16) 0.0348(16) 0.0226(13) -0.0006(12) 0.0016(12) -0.0017(13)
C14 0.0259(15) 0.0292(15) 0.0251(15) -0.0030(14) -0.0025(14) -0.0006(12)
C15 0.0240(15) 0.0300(16) 0.0263(15) -0.0018(12) -0.0014(12) 0.0022(12)
C16 0.0201(13) 0.0314(15) 0.0250(14) -0.0002(11) -0.0009(14) -0.0004(13)

loop_
_atom_type_symbol
_atom_type_description
_atom_type_scat_dispersion_real
_atom_type_scat_dispersion_imag
_atom_type_scat_source
C C 0.0033 0.0016 'International Tables Vol C Tables 4.2.6.8 and 6.1.1.4'
H H 0.0000 0.0000 'International Tables Vol C Tables 4.2.6.8 and 6.1.1.4'
O O 0.0106 0.0060 'International Tables Vol C Tables 4.2.6.8 and 6.1.1.4'
Cr Cr 0.3209 0.6236 'International Tables Vol C Tables 4.2.6.8 and 6.1.1.4'

loop_
_geom_angle_atom_site_label_1
_geom_angle_atom_site_label_2
_geom_angle_atom_site_label_3
_geom_angle
C15 Cr1 C16 87.37(15)
C15 Cr1 C14 89.59(15)
C16 Cr1 C14 88.43(16)
C15 Cr1 C4 91.67(14)
C16 Cr1 C4 153.33(16)
C14 Cr1 C4 118.23(15)
C15 Cr1 C5 92.40(14)
C16 Cr1 C5 116.01(15)
C14 Cr1 C5 155.54(15)
C4 Cr1 C5 37.37(14)
C15 Cr1 C6 118.92(14)
C16 Cr1 C6 90.33(16)
C14 Cr1 C6 151.37(14)
C4 Cr1 C6 66.92(14)
C5 Cr1 C6 36.94(13)
C15 Cr1 C3 116.54(14)
C16 Cr1 C3 156.07(14)
C14 Cr1 C3 90.59(15)
C4 Cr1 C3 36.46(13)
C5 Cr1 C3 66.78(13)
C6 Cr1 C3 79.27(14)
C15 Cr1 C2 153.14(14)
C16 Cr1 C2 119.41(14)
C14 Cr1 C2 89.21(14)
C4 Cr1 C2 65.55(13)
C5 Cr1 C2 78.16(13)
C6 Cr1 C2 66.69(14)
C3 Cr1 C2 36.66(13)
C15 Cr1 C7 156.05(14)
C16 Cr1 C7 92.50(14)
C14 Cr1 C7 114.35(14)
C4 Cr1 C7 77.87(13)
C5 Cr1 C7 66.19(13)
C6 Cr1 C7 37.14(13)
C3 Cr1 C7 66.25(13)
C2 Cr1 C7 36.59(13)
C13 C1 C2 102.4(3)
C13 C1 H1A 109(2)
C2 C1 H1A 117(3)
C13 C1 H1B 112(2)
C2 C1 H1B 111(2)
H1A C1 H1B 106(3)
C7 C2 C3 121.0(3)
C7 C2 C1 110.1(3)
C3 C2 C1 129.0(3)
C7 C2 Cr1 71.93(19)
C3 C2 Cr1 71.7(2)
C1 C2 Cr1 129.2(2)
C4 C3 C2 118.9(3)
C4 C3 Cr1 71.0(2)
C2 C3 Cr1 71.7(2)
C4 C3 H3 122(3)
C2 C3 H3 119(3)
Cr1 C3 H3 125(3)
C3 C4 C5 121.2(3)
C3 C4 Cr1 72.5(2)
C5 C4 Cr1 71.3(2)
C3 C4 H4 120(3)
C5 C4 H4 118(3)
Cr1 C4 H4 126(3)
C6 C5 C4 120.0(3)
C6 C5 Cr1 71.74(19)
C4 C5 Cr1 71.3(2)
C6 C5 H5 116(3)
C4 C5 H5 124(3)
Cr1 C5 H5 125(3)
C5 C6 C7 118.8(3)
C5 C6 Cr1 71.3(2)
C7 C6 Cr1 72.17(19)
C5 C6 H6 125(3)
C7 C6 H6 116(3)
Cr1 C6 H6 124(3)
C2 C7 C6 120.2(3)
C2 C7 C8 108.7(3)
C6 C7 C8 131.2(3)
C2 C7 Cr1 71.48(19)
C6 C7 Cr1 70.69(18)
C8 C7 Cr1 128.5(2)
C9 C8 C13 121.8(3)
C9 C8 C7 130.6(3)
C13 C8 C7 107.6(3)
C8 C9 C10 117.7(4)
C8 C9 H9 121(3)
C10 C9 H9 121(3)
C9 C10 C11 120.9(4)
C9 C10 H10 122(3)
C11 C10 H10 117(3)
C12 C11 C10 121.0(4)
C12 C11 H11 120(3)
C10 C11 H11 119(3)
C11 C12 C13 118.6(3)
C11 C12 H12 125(3)
C13 C12 H12 116(3)
C12 C13 C8 120.0(3)
C12 C13 C1 128.8(3)
C8 C13 C1 111.3(3)
O1 C14 Cr1 179.2(4)
O2 C15 Cr1 178.8(3)
O3 C16 Cr1 178.3(3)

loop_
_geom_bond_atom_site_label_1
_geom_bond_atom_site_label_2
_geom_bond_distance
Cr1 C15 1.833(3)
Cr1 C16 1.840(3)
Cr1 C14 1.840(3)
Cr1 C4 2.216(3)
Cr1 C5 2.216(3)
Cr1 C6 2.222(3)
Cr1 C3 2.235(4)
Cr1 C2 2.235(3)
Cr1 C7 2.241(3)
O1 C14 1.155(4)
O2 C15 1.154(4)
O3 C16 1.152(4)
C1 C13 1.505(5)
C1 C2 1.514(5)
C1 H1A 1.02(4)
C1 H1B 0.97(4)
C2 C7 1.405(5)
C2 C3 1.406(5)
C3 C4 1.393(5)
C3 H3 0.94(5)
C4 C5 1.420(5)
C4 H4 0.94(4)
C5 C6 1.406(5)
C5 H5 0.94(4)
C6 C7 1.421(5)
C6 H6 0.96(5)
C7 C8 1.479(5)
C8 C9 1.383(5)
C8 C13 1.400(5)
C9 C10 1.391(6)
C9 H9 1.00(5)
C10 C11 1.396(6)
C10 H10 1.00(5)
C11 C12 1.383(5)
C11 H11 0.96(5)
C12 C13 1.391(5)
C12 H12 0.92(5)

loop_
_geom_torsion_atom_site_label_1
_geom_torsion_atom_site_label_2
_geom_torsion_atom_site_label_3
_geom_torsion_atom_site_label_4
_geom_torsion
C13 C1 C2 C7 0.4(4)
C13 C1 C2 C3 179.8(3)
C13 C1 C2 Cr1 -82.2(3)
C7 C2 C3 C4 0.4(5)
C1 C2 C3 C4 -178.9(3)
Cr1 C2 C3 C4 55.0(3)
C7 C2 C3 Cr1 -54.6(3)
C1 C2 C3 Cr1 126.1(4)
C2 C3 C4 C5 -0.9(5)
Cr1 C3 C4 C5 54.4(3)
C2 C3 C4 Cr1 -55.3(3)
C3 C4 C5 C6 -0.2(5)
Cr1 C4 C5 C6 54.8(3)
C3 C4 C5 Cr1 -54.9(3)
C4 C5 C6 C7 1.7(5)
Cr1 C5 C6 C7 56.3(3)
C4 C5 C6 Cr1 -54.6(3)
C3 C2 C7 C6 1.2(5)
C1 C2 C7 C6 -179.4(3)
Cr1 C2 C7 C6 -53.3(3)
C3 C2 C7 C8 179.9(3)
C1 C2 C7 C8 -0.7(4)
Cr1 C2 C7 C8 125.4(2)
C3 C2 C7 Cr1 54.4(3)
C1 C2 C7 Cr1 -126.1(3)
C5 C6 C7 C2 -2.2(5)
Cr1 C6 C7 C2 53.6(3)
C5 C6 C7 C8 179.4(3)
Cr1 C6 C7 C8 -124.7(4)
C5 C6 C7 Cr1 -55.9(3)
C2 C7 C8 C9 179.9(4)
C6 C7 C8 C9 -1.6(6)
Cr1 C7 C8 C9 -99.3(4)
C2 C7 C8 C13 0.6(4)
C6 C7 C8 C13 179.1(3)
Cr1 C7 C8 C13 81.4(3)
C13 C8 C9 C10 0.3(5)
C7 C8 C9 C10 -178.9(4)
C8 C9 C10 C11 -0.6(6)
C9 C10 C11 C12 0.8(6)
C10 C11 C12 C13 -0.7(6)
C11 C12 C13 C8 0.4(5)
C11 C12 C13 C1 179.8(3)
C9 C8 C13 C12 -0.2(5)
C7 C8 C13 C12 179.2(3)
C9 C8 C13 C1 -179.7(3)
C7 C8 C13 C1 -0.3(4)
C2 C1 C13 C12 -179.5(3)
C2 C1 C13 C8 0.0(4)
